data_7209664
loop_
_publ_author_name
'Smart, Paul'
'Bejarano-Villafuerte, \'Angela'
'Brammer, Lee'

_publ_section_title
;
 Coordination chemistry meets halogen bonding and hydrogen bonding:
 building networks from 3-iodobenzoate paddlewheel units [Cu2(3-Ibz)4(L)2]
;
_journal_issue 16
_journal_name_full CrystEngComm
_journal_page_first 3151
_journal_paper_doi 10.1039/c3ce26890j
_journal_volume 15
_journal_year 2013
_chemical_formula_moiety 'C40 H28 Cu2 I4 N4 O10'
_chemical_formula_sum 'C40 H28 Cu2 I4 N4 O10'
_chemical_formula_weight 1359.34
_chemical_name_systematic
;
?
;
_space_group_crystal_system monoclinic
_space_group_IT_number 14
_space_group_name_Hall '-P 2yn'
_space_group_name_H-M_alt 'P 1 21/n 1'
_symmetry_space_group_name_Hall '-P 2yn'
_symmetry_space_group_name_H-M 'P 1 21/n 1'
_atom_sites_solution_hydrogens geom
_atom_sites_solution_primary direct
_atom_sites_solution_secondary difmap
_audit_creation_date 2011-06-28
_audit_creation_method
;
Olex2 1.1
(compiled 2011.02.15 svn.r1672, GUI svn.r3494)
;
_cell_angle_alpha 90.00
_cell_angle_beta 98.6760(10)
_cell_angle_gamma 90.00
_cell_formula_units_Z 4
_cell_length_a 14.5424(3)
_cell_length_b 16.5333(4)
_cell_length_c 18.3008(3)
_cell_measurement_reflns_used 9990
_cell_measurement_temperature 100.0
_cell_measurement_theta_max 28.09
_cell_measurement_theta_min 2.46
_cell_volume 4349.78(16)
_computing_data_reduction 'SAINT v7.34A (Bruker, 200?)'
_computing_molecular_graphics
;
O. V. Dolomanov, L. J. Bourhis, R. J. Gildea, J. A. K. Howard and H. Puschmann,
OLEX2: a complete structure solution, refinement and analysis program.
J. Appl. Cryst. (2009). 42, 339-341.
;
_computing_publication_material
;
O. V. Dolomanov, L. J. Bourhis, R. J. Gildea, J. A. K. Howard and H. Puschmann,
OLEX2: a complete structure solution, refinement and analysis program.
J. Appl. Cryst. (2009). 42, 339-341.
;
_computing_structure_refinement 'SHELXL-97 (Sheldrick, 2008)'
_computing_structure_solution 'smtbx-flip (Bourhis, 2008)'
_diffrn_ambient_temperature 100.0
_diffrn_measured_fraction_theta_full 0.991
_diffrn_measured_fraction_theta_max 0.991
_diffrn_measurement_device_type 'CCD area detector'
_diffrn_measurement_method 'phi and omega scans'
_diffrn_radiation_monochromator graphite
_diffrn_radiation_type MoK\a
_diffrn_radiation_wavelength 0.71073
_diffrn_reflns_av_R_equivalents 0.0257
_diffrn_reflns_av_unetI/netI 0.0334
_diffrn_reflns_limit_h_max 10
_diffrn_reflns_limit_h_min -18
_diffrn_reflns_limit_k_max 18
_diffrn_reflns_limit_k_min -20
_diffrn_reflns_limit_l_max 22
_diffrn_reflns_limit_l_min -22
_diffrn_reflns_number 21777
_diffrn_reflns_theta_full 26.37
_diffrn_reflns_theta_max 26.37
_diffrn_reflns_theta_min 2.25
_diffrn_source 'fine-focus sealed tube'
_exptl_absorpt_coefficient_mu 3.877
_exptl_absorpt_correction_T_max 1
_exptl_absorpt_correction_T_min 0.701568
_exptl_absorpt_correction_type multi-scan
_exptl_absorpt_process_details
;
SADABS-2004/1 (Bruker,2004) was used for absorption correction.
R(int) was 0.0572 before and 0.0248 after correction.
The Ratio of minimum to maximum transmission is 0.701568.
The \l/2 correction factor is 0.0015
;
_exptl_crystal_colour 'clear greenish blue'
_exptl_crystal_colour_lustre clear
_exptl_crystal_colour_modifier greenish
_exptl_crystal_colour_primary blue
_exptl_crystal_density_diffrn 2.076
_exptl_crystal_density_meas 0
_exptl_crystal_density_method 'not measured'
_exptl_crystal_description block
_exptl_crystal_F_000 2584
_exptl_crystal_size_max 0.47
_exptl_crystal_size_mid 0.41
_exptl_crystal_size_min 0.4
_refine_diff_density_max 2.248
_refine_diff_density_min -1.717
_refine_diff_density_rms 0.135
_refine_ls_extinction_method none
_refine_ls_goodness_of_fit_ref 1.053
_refine_ls_hydrogen_treatment constr
_refine_ls_matrix_type full
_refine_ls_number_parameters 541
_refine_ls_number_reflns 8822
_refine_ls_number_restraints 0
_refine_ls_restrained_S_all 1.053
_refine_ls_R_factor_all 0.0465
_refine_ls_R_factor_gt 0.0367
_refine_ls_shift/su_max 0.001
_refine_ls_shift/su_mean 0.000
_refine_ls_structure_factor_coef Fsqd
_refine_ls_weighting_details 'calc w=1/[\s^2^(Fo^2^)+(0.0343P)^2^+16.5106P] where P=(Fo^2^+2Fc^2^)/3'
_refine_ls_weighting_scheme calc
_refine_ls_wR_factor_gt 0.0853
_refine_ls_wR_factor_ref 0.0903
_reflns_number_gt 7458
_reflns_number_total 8822
_reflns_threshold_expression >2sigma(I)
_cod_data_source_file c3ce26890j.txt
_cod_data_source_block ilb1403_0m
_cod_database_code 7209664

loop_
_space_group_symop_id
_space_group_symop_operation_xyz
1 'x, y, z'
2 '-x+1/2, y+1/2, -z+1/2'
3 '-x, -y, -z'
4 'x-1/2, -y-1/2, z-1/2'

loop_
_atom_site_label
_atom_site_type_symbol
_atom_site_fract_x
_atom_site_fract_y
_atom_site_fract_z
_atom_site_U_iso_or_equiv
_atom_site_adp_type
_atom_site_occupancy
_atom_site_symmetry_multiplicity
_atom_site_calc_flag
_atom_site_refinement_flags
_atom_site_disorder_assembly
_atom_site_disorder_group
I33 I -0.03678(2) 0.60273(2) 0.703952(17) 0.02835(9) Uani 1 1 d . . .
I3 I 0.21133(3) 0.99194(2) 0.249963(18) 0.03684(10) Uani 1 1 d . . .
I13 I 0.87993(3) 0.98182(3) 0.52321(2) 0.04720(12) Uani 1 1 d . . .
Cu2 Cu 0.42436(3) 0.87499(3) 0.61607(2) 0.01173(11) Uani 1 1 d . . .
Cu1 Cu 0.42643(3) 0.71336(3) 0.61528(2) 0.01269(11) Uani 1 1 d . . .
O32 O 0.3018(2) 0.85325(18) 0.64812(18) 0.0238(7) Uani 1 1 d . . .
O1 O 0.3799(2) 0.72581(18) 0.50723(15) 0.0200(6) Uani 1 1 d . . .
O21 O 0.4694(2) 0.73474(17) 0.72270(15) 0.0171(6) Uani 1 1 d . . .
O2 O 0.3680(2) 0.86037(18) 0.51332(15) 0.0216(7) Uani 1 1 d . . .
O11 O 0.5543(2) 0.72779(18) 0.59611(16) 0.0205(6) Uani 1 1 d . . .
O12 O 0.5495(2) 0.86261(19) 0.58862(17) 0.0235(7) Uani 1 1 d . . .
O31 O 0.2971(2) 0.71897(17) 0.63444(15) 0.0168(6) Uani 1 1 d . . .
O48 O 0.2564(2) 0.34454(19) 0.62118(18) 0.0279(7) Uani 1 1 d . . .
O22 O 0.4809(2) 0.86962(18) 0.72053(16) 0.0253(7) Uani 1 1 d . . .
N59 N 0.1834(3) 1.1997(2) 0.67759(19) 0.0187(7) Uani 1 1 d . . .
H59A H 0.1335 1.2097 0.6980 0.022 Uiso 1 1 calc R . .
H59B H 0.2093 1.2386 0.6550 0.022 Uiso 1 1 calc R . .
N49 N 0.2248(3) 0.4467(2) 0.6956(2) 0.0258(9) Uani 1 1 d . . .
H49A H 0.1745 0.4227 0.7064 0.031 Uiso 1 1 calc R . .
H49B H 0.2414 0.4942 0.7149 0.031 Uiso 1 1 calc R . .
N51 N 0.4044(2) 1.0059(2) 0.61151(18) 0.0150(7) Uani 1 1 d . . .
C17 C 0.5888(3) 0.7954(3) 0.5854(2) 0.0161(8) Uani 1 1 d . . .
C27 C 0.4918(3) 0.8025(3) 0.7519(2) 0.0163(8) Uani 1 1 d . B .
C21 C 0.5353(3) 0.8019(3) 0.8324(2) 0.0205(9) Uani 1 1 d . . .
C3 C 0.2453(3) 0.8778(3) 0.2967(2) 0.0207(9) Uani 1 1 d . . .
N41 N 0.4343(3) 0.5827(2) 0.61668(17) 0.0167(7) Uani 1 1 d . . .
C12 C 0.7279(3) 0.8703(3) 0.5590(2) 0.0228(9) Uani 1 1 d . . .
H12 H 0.6968 0.9193 0.5670 0.027 Uiso 1 1 calc R . .
C33 C 0.0306(3) 0.7128(3) 0.6928(2) 0.0192(9) Uani 1 1 d . . .
C57 C 0.2195(3) 1.1259(3) 0.6809(2) 0.0175(9) Uani 1 1 d . . .
C11 C 0.6858(3) 0.7966(3) 0.5673(2) 0.0183(9) Uani 1 1 d . . .
C6 C 0.2929(3) 0.7283(3) 0.3581(2) 0.0206(9) Uani 1 1 d . . .
H6 H 0.3095 0.6768 0.3792 0.025 Uiso 1 1 calc R . .
C31 C 0.1646(3) 0.7856(3) 0.6663(2) 0.0150(8) Uani 1 1 d . . .
C7 C 0.3567(3) 0.7936(3) 0.4797(2) 0.0146(8) Uani 1 1 d . . .
C13 C 0.8163(3) 0.8719(3) 0.5387(2) 0.0256(10) Uani 1 1 d . . .
C35 C 0.0277(3) 0.8575(3) 0.6912(2) 0.0249(10) Uani 1 1 d . . .
H35 H -0.0041 0.9069 0.6961 0.030 Uiso 1 1 calc R . .
C47 C 0.2757(3) 0.4111(3) 0.6502(2) 0.0205(9) Uani 1 1 d . . .
C46 C 0.5053(3) 0.5415(3) 0.5960(2) 0.0213(9) Uani 1 1 d . . .
H46 H 0.5575 0.5709 0.5845 0.026 Uiso 1 1 calc R . .
C37 C 0.2621(3) 0.7857(2) 0.6482(2) 0.0144(8) Uani 1 1 d . . .
C43 C 0.3581(3) 0.4564(2) 0.6323(2) 0.0185(9) Uani 1 1 d . . .
C36 C 0.1180(3) 0.8582(3) 0.6737(2) 0.0199(9) Uani 1 1 d . . .
H36 H 0.1476 0.9083 0.6669 0.024 Uiso 1 1 calc R . .
C1 C 0.3122(3) 0.7980(3) 0.4001(2) 0.0153(8) Uani 1 1 d . . .
C16 C 0.7316(3) 0.7247(3) 0.5555(2) 0.0217(9) Uani 1 1 d . . .
H16 H 0.7022 0.6742 0.5611 0.026 Uiso 1 1 calc R . .
C26 C 0.5517(3) 0.7294(3) 0.8700(2) 0.0215(9) Uani 1 1 d . B .
H26 H 0.5335 0.6797 0.8460 0.026 Uiso 1 1 calc R . .
C2 C 0.2878(3) 0.8734(3) 0.3693(2) 0.0171(8) Uani 1 1 d . . .
H2 H 0.3003 0.9212 0.3978 0.021 Uiso 1 1 calc R . .
C5 C 0.2494(3) 0.7339(3) 0.2855(2) 0.0228(9) Uani 1 1 d . . .
H5 H 0.2367 0.6862 0.2569 0.027 Uiso 1 1 calc R . .
C32 C 0.1205(3) 0.7123(3) 0.6760(2) 0.0185(9) Uani 1 1 d . . .
H32 H 0.1518 0.6626 0.6712 0.022 Uiso 1 1 calc R . .
C34 C -0.0150(3) 0.7849(3) 0.7011(2) 0.0258(10) Uani 1 1 d . . .
H34 H -0.0760 0.7843 0.7137 0.031 Uiso 1 1 calc R . .
C54 C 0.3628(3) 1.1695(2) 0.6240(2) 0.0181(9) Uani 1 1 d . . .
H54 H 0.3488 1.2253 0.6281 0.022 Uiso 1 1 calc R . .
C42 C 0.3631(3) 0.5405(3) 0.6347(2) 0.0182(9) Uani 1 1 d . . .
H42 H 0.3128 0.5693 0.6500 0.022 Uiso 1 1 calc R . .
C52 C 0.3287(3) 1.0307(2) 0.6383(2) 0.0156(8) Uani 1 1 d . . .
H52 H 0.2884 0.9905 0.6529 0.019 Uiso 1 1 calc R . .
C4 C 0.2241(3) 0.8088(3) 0.2542(2) 0.0233(10) Uani 1 1 d . . .
H4 H 0.1930 0.8127 0.2048 0.028 Uiso 1 1 calc R . .
C55 C 0.4416(3) 1.1448(3) 0.5955(2) 0.0193(9) Uani 1 1 d . . .
H55 H 0.4825 1.1838 0.5799 0.023 Uiso 1 1 calc R . .
C25 C 0.5949(3) 0.7297(3) 0.9431(2) 0.0270(10) Uani 1 1 d . . .
H25 H 0.6060 0.6801 0.9691 0.032 Uiso 1 1 calc R B .
C53 C 0.3049(3) 1.1103(2) 0.6463(2) 0.0148(8) Uani 1 1 d . . .
C14 C 0.8620(3) 0.8002(4) 0.5268(3) 0.0339(12) Uani 1 1 d . . .
H14 H 0.9222 0.8019 0.5125 0.041 Uiso 1 1 calc R . .
C24 C 0.6222(4) 0.8021(3) 0.9786(3) 0.0364(13) Uani 1 1 d . B .
H24 H 0.6626 0.8031 1.0245 0.044 Uiso 1 1 calc R A 1
C15 C 0.8202(3) 0.7267(3) 0.5357(3) 0.0302(11) Uani 1 1 d . . .
H15 H 0.8517 0.6777 0.5284 0.036 Uiso 1 1 calc R . .
C45 C 0.5061(3) 0.4584(3) 0.5906(3) 0.0282(10) Uani 1 1 d . . .
H45 H 0.5570 0.4312 0.5745 0.034 Uiso 1 1 calc R . .
C56 C 0.4601(3) 1.0638(3) 0.5902(2) 0.0169(8) Uani 1 1 d . . .
H56 H 0.5144 1.0479 0.5708 0.020 Uiso 1 1 calc R . .
C22A C 0.5470(7) 0.8723(6) 0.8720(5) 0.0221(14) Uiso 0.4987(9) 1 d P B 1
H22 H 0.5268 0.9223 0.8497 0.026 Uiso 0.4987(9) 1 calc PR B 1
C44 C 0.4315(3) 0.4151(3) 0.6088(2) 0.0243(10) Uani 1 1 d . . .
H44 H 0.4304 0.3577 0.6054 0.029 Uiso 1 1 calc R . .
C23A C 0.5890(7) 0.8695(6) 0.9454(5) 0.0233(14) Uiso 0.4987(9) 1 d P B 1
I23A I 0.61795(9) 0.97707(6) 1.00528(5) 0.0618(2) Uani 0.4987(9) 1 d P B 1
O58 O 0.1846(2) 1.06990(18) 0.71227(17) 0.0242(7) Uani 1 1 d . . .
I23B I 0.68081(9) 0.98345(5) 0.98050(5) 0.0618(2) Uani 0.5013(9) 1 d P B 2
C23B C 0.6203(7) 0.8765(6) 0.9343(5) 0.0233(14) Uiso 0.5013(9) 1 d P B 2
C22B C 0.5741(7) 0.8754(6) 0.8629(5) 0.0221(14) Uiso 0.5013(9) 1 d P B 2
H22A H 0.5682 0.9235 0.8343 0.026 Uiso 0.5013(9) 1 calc PR B 2

loop_
_atom_site_aniso_label
_atom_site_aniso_U_11
_atom_site_aniso_U_22
_atom_site_aniso_U_33
_atom_site_aniso_U_23
_atom_site_aniso_U_13
_atom_site_aniso_U_12
I33 0.02281(16) 0.03249(18) 0.03011(16) 0.00174(13) 0.00512(12) -0.01201(13)
I3 0.0494(2) 0.02838(18) 0.02860(16) 0.00891(13) -0.00754(15) 0.00530(15)
I13 0.0274(2) 0.0575(3) 0.0580(2) 0.01257(19) 0.01088(17) -0.02004(18)
Cu2 0.0118(2) 0.0120(2) 0.0118(2) -0.00041(17) 0.00311(18) -0.00010(18)
Cu1 0.0128(2) 0.0118(2) 0.0138(2) 0.00045(17) 0.00321(18) -0.00018(18)
O32 0.0190(17) 0.0148(15) 0.0416(18) -0.0049(13) 0.0177(14) -0.0036(12)
O1 0.0246(17) 0.0193(16) 0.0152(13) 0.0002(11) 0.0005(12) 0.0010(13)
O21 0.0180(16) 0.0164(15) 0.0162(13) -0.0004(11) 0.0002(11) -0.0004(12)
O2 0.0264(18) 0.0181(16) 0.0181(14) -0.0008(12) -0.0042(13) 0.0022(13)
O11 0.0185(16) 0.0194(16) 0.0248(15) 0.0029(12) 0.0076(13) 0.0015(13)
O12 0.0146(16) 0.0238(17) 0.0338(17) 0.0022(13) 0.0089(13) 0.0013(13)
O31 0.0142(15) 0.0131(14) 0.0240(15) -0.0024(11) 0.0053(12) -0.0016(11)
O48 0.037(2) 0.0148(16) 0.0314(17) -0.0035(13) 0.0053(15) -0.0069(14)
O22 0.041(2) 0.0155(15) 0.0163(14) 0.0015(12) -0.0041(13) -0.0023(14)
N59 0.0183(19) 0.0147(18) 0.0247(18) -0.0001(14) 0.0081(15) 0.0011(14)
N49 0.036(2) 0.0155(19) 0.0283(19) 0.0010(15) 0.0112(17) -0.0074(17)
N51 0.0134(18) 0.0178(18) 0.0144(15) -0.0012(13) 0.0041(13) -0.0008(14)
C17 0.013(2) 0.023(2) 0.0120(17) 0.0001(16) 0.0011(15) 0.0016(17)
C27 0.014(2) 0.021(2) 0.0139(18) 0.0014(16) 0.0021(16) -0.0012(17)
C21 0.022(2) 0.025(2) 0.0130(18) 0.0004(17) -0.0009(17) 0.0017(18)
C3 0.019(2) 0.023(2) 0.020(2) 0.0026(17) 0.0019(17) 0.0027(18)
N41 0.022(2) 0.0147(17) 0.0134(15) -0.0012(13) 0.0016(14) 0.0022(14)
C12 0.017(2) 0.029(2) 0.023(2) 0.0000(18) 0.0037(18) 0.0004(19)
C33 0.015(2) 0.028(2) 0.0141(18) 0.0008(16) 0.0014(16) -0.0067(18)
C57 0.017(2) 0.019(2) 0.0175(19) -0.0021(16) 0.0053(16) 0.0000(17)
C11 0.012(2) 0.028(2) 0.0141(18) 0.0001(16) 0.0011(16) 0.0000(18)
C6 0.019(2) 0.022(2) 0.021(2) -0.0018(17) 0.0034(17) 0.0010(18)
C31 0.009(2) 0.024(2) 0.0122(17) 0.0000(15) 0.0005(15) -0.0025(16)
C7 0.0077(19) 0.021(2) 0.0154(18) -0.0005(16) 0.0034(15) 0.0004(16)
C13 0.014(2) 0.040(3) 0.022(2) 0.0037(19) 0.0026(18) -0.009(2)
C35 0.016(2) 0.030(3) 0.029(2) -0.0061(19) 0.0058(19) 0.0028(19)
C47 0.027(2) 0.015(2) 0.0182(19) 0.0049(16) -0.0005(18) -0.0015(18)
C46 0.019(2) 0.019(2) 0.025(2) -0.0019(17) 0.0025(18) 0.0035(18)
C37 0.015(2) 0.017(2) 0.0117(17) 0.0012(15) 0.0017(15) 0.0022(16)
C43 0.027(2) 0.012(2) 0.0153(18) -0.0001(15) -0.0002(17) 0.0006(17)
C36 0.016(2) 0.022(2) 0.022(2) -0.0029(17) 0.0048(17) -0.0023(17)
C1 0.0075(19) 0.023(2) 0.0160(18) 0.0008(16) 0.0023(15) 0.0020(16)
C16 0.015(2) 0.031(3) 0.019(2) -0.0015(18) 0.0007(17) 0.0010(18)
C26 0.014(2) 0.028(2) 0.023(2) 0.0034(18) 0.0035(17) 0.0000(18)
C2 0.014(2) 0.019(2) 0.0182(19) -0.0030(16) 0.0008(16) 0.0009(16)
C5 0.020(2) 0.029(2) 0.018(2) -0.0057(18) 0.0002(17) -0.0034(19)
C32 0.015(2) 0.025(2) 0.0150(18) -0.0010(16) 0.0001(16) -0.0010(17)
C34 0.017(2) 0.036(3) 0.025(2) -0.0042(19) 0.0055(18) 0.000(2)
C54 0.024(2) 0.0112(19) 0.021(2) 0.0030(16) 0.0064(17) -0.0006(17)
C42 0.022(2) 0.016(2) 0.0173(19) 0.0000(16) 0.0042(17) 0.0021(17)
C52 0.017(2) 0.015(2) 0.0168(18) 0.0017(15) 0.0062(16) -0.0008(16)
C4 0.017(2) 0.035(3) 0.0166(19) -0.0011(18) -0.0009(17) 0.0004(19)
C55 0.021(2) 0.016(2) 0.021(2) 0.0015(16) 0.0060(17) -0.0038(17)
C25 0.020(2) 0.039(3) 0.022(2) 0.009(2) 0.0013(18) 0.004(2)
C53 0.017(2) 0.016(2) 0.0129(17) -0.0011(15) 0.0050(16) -0.0013(16)
C14 0.014(2) 0.063(4) 0.026(2) -0.006(2) 0.0072(19) -0.003(2)
C24 0.043(3) 0.046(3) 0.016(2) -0.003(2) -0.007(2) 0.017(3)
C15 0.023(3) 0.042(3) 0.025(2) -0.006(2) 0.0053(19) 0.011(2)
C45 0.024(3) 0.027(3) 0.034(2) 0.000(2) 0.007(2) 0.010(2)
C56 0.016(2) 0.020(2) 0.0150(18) 0.0002(16) 0.0048(16) -0.0008(17)
C44 0.032(3) 0.012(2) 0.028(2) -0.0001(17) 0.000(2) 0.0030(19)
I23A 0.0986(7) 0.0366(3) 0.0363(4) -0.0107(3) -0.0347(4) 0.0000(4)
O58 0.0259(18) 0.0187(16) 0.0326(16) 0.0065(13) 0.0197(14) 0.0035(13)
I23B 0.0986(7) 0.0366(3) 0.0363(4) -0.0107(3) -0.0347(4) 0.0000(4)

loop_
_atom_type_symbol
_atom_type_description
_atom_type_scat_dispersion_real
_atom_type_scat_dispersion_imag
_atom_type_scat_source
C C 0.0033 0.0016 'International Tables Vol C Tables 4.2.6.8 and 6.1.1.4'
H H 0.0000 0.0000 'International Tables Vol C Tables 4.2.6.8 and 6.1.1.4'
N N 0.0061 0.0033 'International Tables Vol C Tables 4.2.6.8 and 6.1.1.4'
I I -0.4742 1.8119 'International Tables Vol C Tables 4.2.6.8 and 6.1.1.4'
Cu Cu 0.3201 1.2651 'International Tables Vol C Tables 4.2.6.8 and 6.1.1.4'
O O 0.0106 0.0060 'International Tables Vol C Tables 4.2.6.8 and 6.1.1.4'

loop_
_geom_angle_atom_site_label_1
_geom_angle_atom_site_label_2
_geom_angle_atom_site_label_3
_geom_angle
O32 Cu2 Cu1 80.35(9)
O32 Cu2 N51 94.06(12)
O2 Cu2 Cu1 82.78(9)
O2 Cu2 O32 89.81(14)
O2 Cu2 O12 90.66(13)
O2 Cu2 O22 170.29(13)
O2 Cu2 N51 92.98(12)
O12 Cu2 Cu1 83.29(9)
O12 Cu2 O32 163.44(13)
O12 Cu2 N51 102.44(13)
O22 Cu2 Cu1 87.52(9)
O22 Cu2 O32 88.13(14)
O22 Cu2 O12 88.63(14)
O22 Cu2 N51 96.64(12)
N51 Cu2 Cu1 172.95(10)
O1 Cu1 Cu2 84.27(9)
O1 Cu1 O21 163.87(12)
O1 Cu1 N41 97.11(12)
O21 Cu1 Cu2 79.65(8)
O21 Cu1 N41 99.01(12)
O11 Cu1 Cu2 83.73(9)
O11 Cu1 O1 89.94(12)
O11 Cu1 O21 89.45(12)
O11 Cu1 O31 170.29(12)
O11 Cu1 N41 94.24(13)
O31 Cu1 Cu2 86.56(8)
O31 Cu1 O1 88.94(12)
O31 Cu1 O21 88.95(12)
O31 Cu1 N41 95.47(13)
N41 Cu1 Cu2 177.56(10)
C37 O32 Cu2 126.3(3)
C7 O1 Cu1 121.2(3)
C27 O21 Cu1 126.5(3)
C7 O2 Cu2 125.7(3)
C17 O11 Cu1 123.4(3)
C17 O12 Cu2 123.2(3)
C37 O31 Cu1 120.3(3)
C27 O22 Cu2 119.5(3)
C52 N51 Cu2 113.7(3)
C52 N51 C56 116.8(4)
C56 N51 Cu2 129.3(3)
O11 C17 O12 126.0(4)
O11 C17 C11 117.4(4)
O12 C17 C11 116.6(4)
O21 C27 C21 116.7(4)
O22 C27 O21 126.0(4)
O22 C27 C21 117.3(4)
C26 C21 C27 120.3(4)
C26 C21 C22B 121.2(5)
C22A C21 C27 120.7(6)
C22A C21 C26 118.4(6)
C22A C21 C22B 18.6(5)
C22B C21 C27 117.4(5)
C2 C3 I3 118.9(3)
C2 C3 C4 121.7(4)
C4 C3 I3 119.5(3)
C46 N41 Cu1 123.1(3)
C42 N41 Cu1 119.0(3)
C42 N41 C46 117.7(4)
C11 C12 C13 119.3(4)
C32 C33 I33 119.2(3)
C34 C33 I33 120.0(3)
C34 C33 C32 120.8(4)
N59 C57 C53 119.2(4)
O58 C57 N59 121.4(4)
O58 C57 C53 119.4(4)
C12 C11 C17 119.0(4)
C12 C11 C16 120.3(4)
C16 C11 C17 120.7(4)
C5 C6 C1 120.0(4)
C36 C31 C37 120.6(4)
C32 C31 C37 119.7(4)
C32 C31 C36 119.7(4)
O1 C7 O2 125.4(4)
O1 C7 C1 118.8(4)
O2 C7 C1 115.8(4)
C12 C13 I13 120.1(4)
C14 C13 I13 119.4(3)
C14 C13 C12 120.5(5)
C34 C35 C36 119.8(4)
O48 C47 N49 123.5(4)
O48 C47 C43 119.4(4)
N49 C47 C43 117.1(4)
N41 C46 C45 122.8(4)
O32 C37 O31 125.4(4)
O32 C37 C31 116.8(4)
O31 C37 C31 117.8(4)
C42 C43 C47 122.3(4)
C44 C43 C47 120.1(4)
C44 C43 C42 117.5(4)
C31 C36 C35 120.1(4)
C6 C1 C7 121.2(4)
C6 C1 C2 120.0(4)
C2 C1 C7 118.8(4)
C15 C16 C11 120.2(4)
C21 C26 C25 119.5(4)
C3 C2 C1 119.2(4)
C6 C5 C4 120.6(4)
C33 C32 C31 119.3(4)
C35 C34 C33 120.2(4)
C55 C54 C53 118.2(4)
N41 C42 C43 123.7(4)
N51 C52 C53 124.6(4)
C3 C4 C5 118.6(4)
C56 C55 C54 119.7(4)
C26 C25 C24 120.6(4)
C54 C53 C57 125.4(4)
C52 C53 C57 116.5(4)
C52 C53 C54 118.0(4)
C15 C14 C13 120.1(4)
C25 C24 C23B 118.8(5)
C23A C24 C25 116.8(6)
C23A C24 C23B 21.4(5)
C14 C15 C16 119.6(5)
C46 C45 C44 119.0(4)
N51 C56 C55 122.7(4)
C21 C22A C23A 119.0(9)
C45 C44 C43 119.2(4)
C24 C23A C22A 123.2(9)
C24 C23A I23A 116.3(6)
C22A C23A I23A 120.1(7)
C24 C23B I23B 120.8(6)
C22B C23B C24 118.5(8)
C22B C23B I23B 120.7(7)
C23B C22B C21 119.6(9)

loop_
_geom_bond_atom_site_label_1
_geom_bond_atom_site_label_2
_geom_bond_distance
I33 C33 2.092(4)
I3 C3 2.099(4)
I13 C13 2.078(5)
Cu2 Cu1 2.6725(7)
Cu2 O32 1.991(3)
Cu2 O2 1.950(3)
Cu2 O12 1.971(3)
Cu2 O22 1.966(3)
Cu2 N51 2.183(3)
Cu1 O1 2.002(3)
Cu1 O21 2.002(3)
Cu1 O11 1.958(3)
Cu1 O31 1.966(3)
Cu1 N41 2.163(4)
O32 C37 1.257(5)
O1 C7 1.254(5)
O21 C27 1.262(5)
O2 C7 1.262(5)
O11 C17 1.252(5)
O12 C17 1.255(5)
O31 C37 1.257(5)
O48 C47 1.235(5)
O22 C27 1.249(5)
N59 C57 1.326(5)
N49 C47 1.331(6)
N51 C52 1.337(5)
N51 C56 1.349(5)
C17 C11 1.497(6)
C27 C21 1.515(5)
C21 C26 1.385(6)
C21 C22A 1.368(11)
C21 C22B 1.418(11)
C3 C2 1.381(6)
C3 C4 1.388(6)
N41 C46 1.339(5)
N41 C42 1.330(5)
C12 C11 1.381(6)
C12 C13 1.392(6)
C33 C32 1.388(6)
C33 C34 1.383(7)
C57 C53 1.499(5)
C57 O58 1.239(5)
C11 C16 1.396(6)
C6 C1 1.391(6)
C6 C5 1.385(6)
C31 C37 1.504(6)
C31 C36 1.396(6)
C31 C32 1.394(6)
C7 C1 1.504(5)
C13 C14 1.391(8)
C35 C36 1.397(6)
C35 C34 1.376(7)
C47 C43 1.492(6)
C46 C45 1.378(7)
C43 C42 1.392(6)
C43 C44 1.388(6)
C1 C2 1.393(6)
C16 C15 1.390(6)
C26 C25 1.390(6)
C5 C4 1.391(7)
C54 C55 1.390(6)
C54 C53 1.391(6)
C52 C53 1.374(6)
C55 C56 1.372(6)
C25 C24 1.390(7)
C14 C15 1.380(8)
C24 C23A 1.325(11)
C24 C23B 1.472(11)
C45 C44 1.382(7)
C22A C23A 1.390(14)
C23A I23A 2.098(10)
I23B C23B 2.095(10)
C23B C22B 1.376(14)
